data_7707891
loop_
_publ_author_name
'Wang, Shichun'
'Heng, Yi'
'Li, Tongyu'
'Hou, Guohua'
'Zi, Guofu'
'Walter, Marc D.'

_publ_section_title
;
 Synthesis and reactivity of the uranium phosphinidene metallocene
 [\h<sup>5</sup>-1,3-(Me<sub>3</sub>Si)<sub>2</sub>C<sub>5</sub>H<sub>3</sub>]<sub>2</sub>U(&#xE001;P-2,4,6-<sup>i</sup>Pr<sub>3</sub>C<sub>6</sub>H<sub>2</sub>)(OPMe<sub>3</sub>):
 influence of the coordinated Lewis base.
;
_journal_issue 36
_journal_name_full 'Dalton transactions (Cambridge, England : 2003)'
_journal_page_first 12502
_journal_page_last 12516
_journal_paper_doi 10.1039/d1dt02149d
_journal_volume 50
_journal_year 2021
_chemical_formula_moiety 'C28 H60 O2 P2 Si4 U, C11 H21 Si2, 3(C6 H6)'
_chemical_formula_sum 'C57 H99 O2 P2 Si6 U'
_chemical_formula_weight 1284.87
_space_group_crystal_system monoclinic
_space_group_IT_number 14
_space_group_name_Hall '-P 2yn'
_space_group_name_H-M_alt 'P 1 21/n 1'
_atom_sites_solution_hydrogens geom
_atom_sites_solution_primary dual
_audit_creation_date 2020-12-08
_audit_creation_method
;
Olex2 1.2
(compiled 2018.05.29 svn.r3508 for OlexSys, GUI svn.r5506)
;
_audit_update_record
;
2021-06-12 deposited with the CCDC.	2021-07-27 downloaded from the CCDC.
;
_cell_angle_alpha 90
_cell_angle_beta 101.9840(10)
_cell_angle_gamma 90
_cell_formula_units_Z 4
_cell_length_a 12.13300(10)
_cell_length_b 25.2117(2)
_cell_length_c 22.3666(2)
_cell_measurement_reflns_used 28457
_cell_measurement_temperature 100.00(10)
_cell_measurement_theta_max 76.1950
_cell_measurement_theta_min 3.4770
_cell_volume 6692.69(10)
_computing_cell_refinement 'CrysAlisPro 1.171.40.84a (Rigaku OD, 2020)'
_computing_data_collection 'CrysAlisPro 1.171.40.84a (Rigaku OD, 2020)'
_computing_data_reduction 'CrysAlisPro 1.171.40.84a (Rigaku OD, 2020)'
_computing_molecular_graphics 'Olex2 (Dolomanov et al., 2009)'
_computing_publication_material 'Olex2 (Dolomanov et al., 2009)'
_computing_structure_refinement 'ShelXL (Sheldrick, 2015)'
_computing_structure_solution 'ShelXT (Sheldrick, 2015)'
_diffrn_ambient_environment N~2~
_diffrn_ambient_temperature 100.00(10)
_diffrn_detector 'Hybrid Pixel Array Detector'
_diffrn_detector_area_resol_mean 10.0000
_diffrn_detector_type HyPix
_diffrn_measured_fraction_theta_full 0.998
_diffrn_measured_fraction_theta_max 0.959
_diffrn_measurement_details
;
List of Runs (angles in degrees, time in seconds):

  # Type    Start    End  Width  t~exp~   \w     \q     \k     \f   Frames
#--------------------------------------------------------------------------
  1  \w     51.00  76.00   0.50    0.07    --   46.95  58.00-115.00   50
  2  \w     90.00 174.00   0.50    0.27    --  104.75  58.00-115.00  168
  3  \w     92.00 177.00   0.50    0.27    --  104.75  45.00-180.00  170
  4  \w     68.00 108.00   0.50    0.27    --  104.75 -77.00 -90.00   80
  5  \w     43.00  72.00   0.50    0.27    --  104.75 -61.00-120.00   58
  6  \w     32.00  71.00   0.50    0.27    --  104.75 -61.00 -60.00   78
  7  \w     33.00  68.00   0.50    0.27    --  104.75 -61.00 -90.00   70
  8  \w     77.00 102.00   0.50    0.27    --  104.75 -94.00  90.00   50
  9  \w     33.00  69.00   0.50    0.27    --  104.75 -58.00 103.00   72
 10  \w     43.00  69.00   0.50    0.27    --  104.75 -94.00  90.00   52
 11  \w    -23.00  56.00   0.50    0.07    --   46.95 -58.00 103.00  158
 12  \w    117.00 161.00   0.50    0.27    --  104.75  61.00 150.00   88
 13  \w    -60.00  26.00   0.50    0.07    --  -46.95  58.00-115.00  172
 14  \w    -57.00 -30.00   0.50    0.27    -- -102.00  58.00-115.00   54
 15  \w    -97.00 -31.00   0.50    0.27    -- -102.00  77.00-150.00  132
 16  \w    -61.00 -35.00   0.50    0.27    -- -102.00  61.00  90.00   52
 17  \w   -116.00 -44.00   0.50    0.07    --  -46.95 -58.00 103.00  144
 18  \w   -117.00 -71.00   0.50    0.07    --  -46.95-125.00-120.00   92
 19  \w   -117.00 -87.00   0.50    0.07    --  -46.95-125.00-150.00   60
 20  \w   -170.00 -93.00   0.50    0.27    -- -102.00 -45.00   0.00  154
 21  \w   -171.00-146.00   0.50    0.27    -- -102.00 -58.00 103.00   50
 22  \w   -170.00-105.00   0.50    0.27    -- -102.00 -30.00 -30.00  130
;
_diffrn_measurement_device 'four-circle diffractometer'
_diffrn_measurement_device_type 'XtaLAB Synergy R, DW system, HyPix'
_diffrn_measurement_method '\w scans'
_diffrn_orient_matrix_type 'CrysAlisPro convention (1999,Acta A55,543-557)'
_diffrn_orient_matrix_UB_11 -0.0420668000
_diffrn_orient_matrix_UB_12 -0.0421621000
_diffrn_orient_matrix_UB_13 0.0398043000
_diffrn_orient_matrix_UB_21 -0.1196811000
_diffrn_orient_matrix_UB_22 0.0046691000
_diffrn_orient_matrix_UB_23 -0.0396606000
_diffrn_orient_matrix_UB_31 0.0276521000
_diffrn_orient_matrix_UB_32 -0.0439740000
_diffrn_orient_matrix_UB_33 -0.0424149000
_diffrn_radiation_monochromator mirror
_diffrn_radiation_probe x-ray
_diffrn_radiation_type CuK\a
_diffrn_radiation_wavelength 1.54184
_diffrn_reflns_av_R_equivalents 0.0422
_diffrn_reflns_av_unetI/netI 0.0376
_diffrn_reflns_Laue_measured_fraction_full 0.998
_diffrn_reflns_Laue_measured_fraction_max 0.959
_diffrn_reflns_limit_h_max 15
_diffrn_reflns_limit_h_min -15
_diffrn_reflns_limit_k_max 29
_diffrn_reflns_limit_k_min -31
_diffrn_reflns_limit_l_max 27
_diffrn_reflns_limit_l_min -27
_diffrn_reflns_number 47682
_diffrn_reflns_point_group_measured_fraction_full 0.998
_diffrn_reflns_point_group_measured_fraction_max 0.959
_diffrn_reflns_theta_full 67.684
_diffrn_reflns_theta_max 76.549
_diffrn_reflns_theta_min 3.506
_diffrn_source 'Rotating-anode X-ray tube'
_diffrn_source_type 'Rigaku (Cu) X-ray Source'
_exptl_absorpt_coefficient_mu 8.569
_exptl_absorpt_correction_T_max 1.00000
_exptl_absorpt_correction_T_min 0.62788
_exptl_absorpt_correction_type multi-scan
_exptl_absorpt_process_details
;
CrysAlisPro 1.171.40.84a (Rigaku Oxford Diffraction, 2020)
Empirical absorption correction using spherical harmonics,
implemented in SCALE3 ABSPACK scaling algorithm.
;
_exptl_crystal_colour blue
_exptl_crystal_colour_primary blue
_exptl_crystal_density_diffrn 1.275
_exptl_crystal_description block
_exptl_crystal_F_000 2652
_exptl_crystal_size_max 0.1
_exptl_crystal_size_mid 0.06
_exptl_crystal_size_min 0.05
_refine_diff_density_max 1.575
_refine_diff_density_min -1.215
_refine_diff_density_rms 0.116
_refine_ls_extinction_coef 0.000048(10)
_refine_ls_extinction_expression Fc^*^=kFc[1+0.001xFc^2^\l^3^/sin(2\q)]^-1/4^
_refine_ls_extinction_method 'SHELXL-2014/7 (Sheldrick 2014'
_refine_ls_goodness_of_fit_ref 1.120
_refine_ls_hydrogen_treatment constr
_refine_ls_matrix_type full
_refine_ls_number_parameters 638
_refine_ls_number_reflns 13506
_refine_ls_number_restraints 0
_refine_ls_restrained_S_all 1.120
_refine_ls_R_factor_all 0.0381
_refine_ls_R_factor_gt 0.0335
_refine_ls_shift/su_max 0.004
_refine_ls_shift/su_mean 0.000
_refine_ls_structure_factor_coef Fsqd
_refine_ls_weighting_details 'w=1/[\s^2^(Fo^2^)+(0.0528P)^2^+4.0406P] where P=(Fo^2^+2Fc^2^)/3'
_refine_ls_weighting_scheme calc
_refine_ls_wR_factor_gt 0.0965
_refine_ls_wR_factor_ref 0.0995
_reflns_Friedel_coverage 0.000
_reflns_number_gt 11624
_reflns_number_total 13506
_reflns_threshold_expression 'I > 2\s(I)'
_cod_data_source_file d1dt02149d2.cif
_cod_data_source_block compound4
_cod_depositor_comments 'Adding full bibliography for 7707884--7707891.cif.'
_cod_database_code 7707891
_shelx_shelxl_version_number 2014/7
_chemical_oxdiff_formula C1H1N1O1P1Si1U1
_shelx_space_group_comment
;
The symmetry employed for this shelxl refinement is uniquely defined
by the following loop, which should always be used as a source of
symmetry information in preference to the above space-group names.
They are only intended as comments.
;
_shelx_estimated_absorpt_t_max 0.674
_shelx_estimated_absorpt_t_min 0.481
_diffrn_oxdiff_digest_frames
;
01fd877b98525a5af043507b202ca3a61800050a1df
;
_reflns_odcompleteness_completeness 99.81
_reflns_odcompleteness_iscentric 1
_reflns_odcompleteness_theta 66.97
_olex2_refinement_description
;
1. Fixed Uiso
 At 1.2 times of:
  All C(H) groups
 At 1.5 times of:
  All C(H,H,H) groups
2.a Aromatic/amide H refined with riding coordinates:
 C2(H2), C4(H4), C5(H5), C13(H13), C15(H15), C16(H16), C30(H30), C31(H31),
 C33(H33), C40(H40), C41(H41), C42(H42), C43(H43), C44(H44), C45(H45), C46(H46),
  C47(H47), C48(H48), C49(H49), C50(H50), C51(H51), C52(H52), C53(H53),
 C54(H54), C55(H55), C56(H56), C57(H57)
2.b Idealised Me refined as rotating group:
 C6(H6A,H6B,H6C), C7(H7A,H7B,H7C), C8(H8A,H8B,H8C), C9(H9A,H9B,H9C), C10(H10A,
 H10B,H10C), C11(H11A,H11B,H11C), C17(H17A,H17B,H17C), C18(H18A,H18B,H18C),
 C19(H19A,H19B,H19C), C20(H20A,H20B,H20C), C21(H21A,H21B,H21C), C22(H22A,H22B,
 H22C), C23(H23A,H23B,H23C), C24(H24A,H24B,H24C), C25(H25A,H25B,H25C), C26(H26A,
 H26B,H26C), C27(H27A,H27B,H27C), C28(H28A,H28B,H28C), C34(H34A,H34B,H34C),
 C35(H35A,H35B,H35C), C36(H36A,H36B,H36C), C37(H37A,H37B,H37C), C38(H38A,H38B,
 H38C), C39(H39A,H39B,H39C)
;
_olex2_submission_special_instructions 'No special instructions were received'
_oxdiff_exptl_absorpt_empirical_details
;
Empirical correction (ABSPACK) includes:
- Absorption correction using spherical harmonics
- Frame scaling
;
_oxdiff_exptl_absorpt_empirical_full_max 1.318
_oxdiff_exptl_absorpt_empirical_full_min 0.834

loop_
_space_group_symop_operation_xyz
'x, y, z'
'-x+1/2, y+1/2, -z+1/2'
'-x, -y, -z'
'x-1/2, -y-1/2, z-1/2'

loop_
_atom_site_label
_atom_site_type_symbol
_atom_site_fract_x
_atom_site_fract_y
_atom_site_fract_z
_atom_site_U_iso_or_equiv
_atom_site_adp_type
_atom_site_occupancy
_atom_site_site_symmetry_order
_atom_site_calc_flag
_atom_site_refinement_flags_posn
_atom_site_refinement_flags_adp
_atom_site_refinement_flags_occupancy
_atom_site_disorder_assembly
_atom_site_disorder_group
U1 U 0.62474(2) 0.74973(2) 0.38497(2) 0.01793(6) Uani 1 1 d . . . . .
P1 P 0.45089(8) 0.62701(3) 0.32551(4) 0.02518(18) Uani 1 1 d . . . . .
P2 P 0.45749(8) 0.87184(4) 0.31580(4) 0.02887(19) Uani 1 1 d . . . . .
Si1 Si 0.91895(8) 0.83951(3) 0.42384(4) 0.02560(18) Uani 1 1 d . . . . .
Si2 Si 0.66369(9) 0.73824(4) 0.20598(4) 0.02902(19) Uani 1 1 d . . . . .
Si3 Si 0.78610(8) 0.65418(3) 0.52715(4) 0.02672(19) Uani 1 1 d . . . . .
Si4 Si 0.35923(8) 0.76432(4) 0.47370(4) 0.02747(19) Uani 1 1 d . . . . .
O1 O 0.5193(2) 0.67727(9) 0.34446(11) 0.0282(5) Uani 1 1 d . . . . .
O2 O 0.5121(2) 0.81934(10) 0.33880(12) 0.0314(5) Uani 1 1 d . . . . .
C1 C 0.8397(3) 0.78595(13) 0.37640(15) 0.0246(7) Uani 1 1 d . . . . .
C2 C 0.7697(3) 0.79513(13) 0.31744(15) 0.0240(7) Uani 1 1 d . . . . .
H2 H 0.7495 0.8284 0.3009 0.029 Uiso 1 1 calc R . . . .
C3 C 0.7351(4) 0.74595(12) 0.28754(19) 0.0251(8) Uani 1 1 d . . . . .
C4 C 0.7870(3) 0.70531(13) 0.32930(15) 0.0252(7) Uani 1 1 d . . . . .
H4 H 0.7810 0.6690 0.3223 0.030 Uiso 1 1 calc R . . . .
C5 C 0.8486(3) 0.72973(14) 0.38261(15) 0.0233(6) Uani 1 1 d . . . . .
H5 H 0.8889 0.7119 0.4166 0.028 Uiso 1 1 calc R . . . .
C6 C 1.0048(3) 0.81301(15) 0.49719(17) 0.0361(8) Uani 1 1 d . . . . .
H6A H 0.9555 0.7998 0.5222 0.054 Uiso 1 1 calc GR . . . .
H6B H 1.0508 0.8409 0.5185 0.054 Uiso 1 1 calc GR . . . .
H6C H 1.0522 0.7848 0.4884 0.054 Uiso 1 1 calc GR . . . .
C7 C 0.8215(3) 0.89287(14) 0.43789(17) 0.0328(7) Uani 1 1 d . . . . .
H7A H 0.7858 0.9086 0.3997 0.049 Uiso 1 1 calc GR . . . .
H7B H 0.8632 0.9195 0.4639 0.049 Uiso 1 1 calc GR . . . .
H7C H 0.7650 0.8781 0.4574 0.049 Uiso 1 1 calc GR . . . .
C8 C 1.0189(3) 0.86923(15) 0.37955(17) 0.0367(8) Uani 1 1 d . . . . .
H8A H 1.0666 0.8419 0.3689 0.055 Uiso 1 1 calc GR . . . .
H8B H 1.0644 0.8956 0.4041 0.055 Uiso 1 1 calc GR . . . .
H8C H 0.9769 0.8854 0.3430 0.055 Uiso 1 1 calc GR . . . .
C9 C 0.6940(3) 0.80034(17) 0.16609(16) 0.0379(9) Uani 1 1 d . . . . .
H9A H 0.6585 0.8300 0.1814 0.057 Uiso 1 1 calc GR . . . .
H9B H 0.6652 0.7968 0.1229 0.057 Uiso 1 1 calc GR . . . .
H9C H 0.7740 0.8060 0.1735 0.057 Uiso 1 1 calc GR . . . .
C10 C 0.7217(4) 0.67893(19) 0.17331(19) 0.0512(11) Uani 1 1 d . . . . .
H10A H 0.8017 0.6828 0.1778 0.077 Uiso 1 1 calc GR . . . .
H10B H 0.6873 0.6758 0.1308 0.077 Uiso 1 1 calc GR . . . .
H10C H 0.7059 0.6477 0.1946 0.077 Uiso 1 1 calc GR . . . .
C11 C 0.5073(3) 0.73029(18) 0.19567(17) 0.0397(9) Uani 1 1 d . . . . .
H11A H 0.4911 0.7007 0.2195 0.060 Uiso 1 1 calc GR . . . .
H11B H 0.4750 0.7241 0.1533 0.060 Uiso 1 1 calc GR . . . .
H11C H 0.4756 0.7620 0.2090 0.060 Uiso 1 1 calc GR . . . .
C12 C 0.6884(3) 0.71098(13) 0.50407(14) 0.0255(7) Uani 1 1 d . . . . .
C13 C 0.5699(3) 0.70477(13) 0.48879(14) 0.0245(7) Uani 1 1 d . . . . .
H13 H 0.5332 0.6722 0.4831 0.029 Uiso 1 1 calc R . . . .
C14 C 0.5144(4) 0.75464(12) 0.48330(19) 0.0253(8) Uani 1 1 d . . . . .
C15 C 0.6022(3) 0.79295(13) 0.49577(14) 0.0236(7) Uani 1 1 d . . . . .
H15 H 0.5919 0.8295 0.4956 0.028 Uiso 1 1 calc R . . . .
C16 C 0.7072(3) 0.76696(14) 0.50840(14) 0.0242(6) Uani 1 1 d . . . . .
H16 H 0.7772 0.7835 0.5180 0.029 Uiso 1 1 calc R . . . .
C17 C 0.9366(3) 0.67400(15) 0.54803(18) 0.0382(8) Uani 1 1 d . . . . .
H17A H 0.9606 0.6867 0.5123 0.057 Uiso 1 1 calc GR . . . .
H17B H 0.9814 0.6439 0.5644 0.057 Uiso 1 1 calc GR . . . .
H17C H 0.9455 0.7016 0.5782 0.057 Uiso 1 1 calc GR . . . .
C18 C 0.7682(3) 0.60335(14) 0.46533(18) 0.0371(8) Uani 1 1 d . . . . .
H18A H 0.6926 0.5898 0.4579 0.056 Uiso 1 1 calc GR . . . .
H18B H 0.8204 0.5749 0.4776 0.056 Uiso 1 1 calc GR . . . .
H18C H 0.7822 0.6192 0.4286 0.056 Uiso 1 1 calc GR . . . .
C19 C 0.7480(4) 0.62508(17) 0.59719(19) 0.0460(10) Uani 1 1 d . . . . .
H19A H 0.7523 0.6521 0.6278 0.069 Uiso 1 1 calc GR . . . .
H19B H 0.7994 0.5970 0.6125 0.069 Uiso 1 1 calc GR . . . .
H19C H 0.6726 0.6113 0.5871 0.069 Uiso 1 1 calc GR . . . .
C20 C 0.3305(3) 0.83549(16) 0.4894(2) 0.0454(10) Uani 1 1 d . . . . .
H20A H 0.3632 0.8437 0.5312 0.068 Uiso 1 1 calc GR . . . .
H20B H 0.2506 0.8413 0.4820 0.068 Uiso 1 1 calc GR . . . .
H20C H 0.3630 0.8579 0.4630 0.068 Uiso 1 1 calc GR . . . .
C21 C 0.2793(4) 0.74569(14) 0.3953(2) 0.0376(10) Uani 1 1 d . . . . .
H21A H 0.3136 0.7622 0.3651 0.056 Uiso 1 1 calc GR . . . .
H21B H 0.2027 0.7575 0.3902 0.056 Uiso 1 1 calc GR . . . .
H21C H 0.2807 0.7079 0.3906 0.056 Uiso 1 1 calc GR . . . .
C22 C 0.3079(4) 0.7203(2) 0.5289(2) 0.0522(11) Uani 1 1 d . . . . .
H22A H 0.3269 0.6842 0.5220 0.078 Uiso 1 1 calc GR . . . .
H22B H 0.2276 0.7237 0.5234 0.078 Uiso 1 1 calc GR . . . .
H22C H 0.3427 0.7305 0.5699 0.078 Uiso 1 1 calc GR . . . .
C23 C 0.3185(3) 0.64122(14) 0.27719(16) 0.0309(7) Uani 1 1 d . . . . .
H23A H 0.2761 0.6642 0.2982 0.046 Uiso 1 1 calc GR . . . .
H23B H 0.2777 0.6088 0.2666 0.046 Uiso 1 1 calc GR . . . .
H23C H 0.3303 0.6584 0.2407 0.046 Uiso 1 1 calc GR . . . .
C24 C 0.4220(3) 0.59250(14) 0.39050(16) 0.0356(8) Uani 1 1 d . . . . .
H24A H 0.4914 0.5800 0.4153 0.053 Uiso 1 1 calc GR . . . .
H24B H 0.3735 0.5629 0.3770 0.053 Uiso 1 1 calc GR . . . .
H24C H 0.3857 0.6161 0.4140 0.053 Uiso 1 1 calc GR . . . .
C25 C 0.5261(3) 0.58245(15) 0.28661(19) 0.0383(8) Uani 1 1 d . . . . .
H25A H 0.5400 0.5992 0.2503 0.057 Uiso 1 1 calc GR . . . .
H25B H 0.4822 0.5509 0.2756 0.057 Uiso 1 1 calc GR . . . .
H25C H 0.5965 0.5733 0.3129 0.057 Uiso 1 1 calc GR . . . .
C26 C 0.4973(4) 0.92323(15) 0.37039(19) 0.0415(9) Uani 1 1 d . . . . .
H26A H 0.4746 0.9140 0.4077 0.062 Uiso 1 1 calc GR . . . .
H26B H 0.4614 0.9557 0.3547 0.062 Uiso 1 1 calc GR . . . .
H26C H 0.5776 0.9277 0.3783 0.062 Uiso 1 1 calc GR . . . .
C27 C 0.4985(4) 0.89404(17) 0.2480(2) 0.0503(11) Uani 1 1 d . . . . .
H27A H 0.5784 0.8999 0.2563 0.075 Uiso 1 1 calc GR . . . .
H27B H 0.4603 0.9266 0.2345 0.075 Uiso 1 1 calc GR . . . .
H27C H 0.4790 0.8676 0.2166 0.075 Uiso 1 1 calc GR . . . .
C28 C 0.3080(4) 0.86689(16) 0.2995(2) 0.0464(10) Uani 1 1 d . . . . .
H28A H 0.2846 0.8401 0.2690 0.070 Uiso 1 1 calc GR . . . .
H28B H 0.2758 0.9004 0.2845 0.070 Uiso 1 1 calc GR . . . .
H28C H 0.2828 0.8576 0.3360 0.070 Uiso 1 1 calc GR . . . .
Si5 Si 0.03859(8) 0.54876(3) 0.34702(4) 0.02691(19) Uani 1 1 d . . . . .
Si6 Si 0.19652(8) 0.54714(3) 0.11813(4) 0.02535(18) Uani 1 1 d . . . . .
C29 C 0.1194(3) 0.53257(12) 0.28814(15) 0.0260(6) Uani 1 1 d . . . . .
C30 C 0.2212(3) 0.50302(12) 0.29611(15) 0.0268(7) Uani 1 1 d . . . . .
H30 H 0.2570 0.4866 0.3322 0.032 Uiso 1 1 calc R . . . .
C31 C 0.2590(3) 0.50253(12) 0.24131(15) 0.0248(7) Uani 1 1 d . . . . .
H31 H 0.3240 0.4859 0.2350 0.030 Uiso 1 1 calc R . . . .
C32 C 0.1815(3) 0.53176(12) 0.19661(14) 0.0250(6) Uani 1 1 d . . . . .
C33 C 0.0968(3) 0.54948(12) 0.22677(15) 0.0262(7) Uani 1 1 d . . . . .
H33 H 0.0346 0.5696 0.2086 0.031 Uiso 1 1 calc R . . . .
C34 C 0.0871(4) 0.61128(15) 0.39092(18) 0.0417(9) Uani 1 1 d . . . . .
H34A H 0.1643 0.6074 0.4116 0.063 Uiso 1 1 calc GR . . . .
H34B H 0.0412 0.6176 0.4204 0.063 Uiso 1 1 calc GR . . . .
H34C H 0.0804 0.6407 0.3631 0.063 Uiso 1 1 calc GR . . . .
C35 C 0.0499(4) 0.49482(15) 0.40582(17) 0.0380(8) Uani 1 1 d . . . . .
H35A H 0.0228 0.4621 0.3862 0.057 Uiso 1 1 calc GR . . . .
H35B H 0.0054 0.5040 0.4351 0.057 Uiso 1 1 calc GR . . . .
H35C H 0.1272 0.4907 0.4262 0.057 Uiso 1 1 calc GR . . . .
C36 C -0.1143(3) 0.55684(16) 0.31189(18) 0.0395(8) Uani 1 1 d . . . . .
H36A H -0.1233 0.5842 0.2814 0.059 Uiso 1 1 calc GR . . . .
H36B H -0.1546 0.5664 0.3430 0.059 Uiso 1 1 calc GR . . . .
H36C H -0.1436 0.5240 0.2933 0.059 Uiso 1 1 calc GR . . . .
C37 C 0.2945(3) 0.60473(14) 0.11465(16) 0.0328(8) Uani 1 1 d . . . . .
H37A H 0.2609 0.6368 0.1255 0.049 Uiso 1 1 calc GR . . . .
H37B H 0.3077 0.6079 0.0739 0.049 Uiso 1 1 calc GR . . . .
H37C H 0.3648 0.5987 0.1427 0.049 Uiso 1 1 calc GR . . . .
C38 C 0.2535(4) 0.48871(15) 0.08265(18) 0.0389(8) Uani 1 1 d . . . . .
H38A H 0.3250 0.4787 0.1073 0.058 Uiso 1 1 calc GR . . . .
H38B H 0.2630 0.4979 0.0424 0.058 Uiso 1 1 calc GR . . . .
H38C H 0.2019 0.4596 0.0801 0.058 Uiso 1 1 calc GR . . . .
C39 C 0.0565(3) 0.56378(15) 0.06819(16) 0.0364(8) Uani 1 1 d . . . . .
H39A H 0.0058 0.5345 0.0677 0.055 Uiso 1 1 calc GR . . . .
H39B H 0.0661 0.5707 0.0274 0.055 Uiso 1 1 calc GR . . . .
H39C H 0.0260 0.5946 0.0840 0.055 Uiso 1 1 calc GR . . . .
C40 C 0.7694(4) 0.52571(18) 0.1501(2) 0.0482(10) Uani 1 1 d . . . . .
H40 H 0.8433 0.5235 0.1720 0.058 Uiso 1 1 calc R . . . .
C41 C 0.7472(4) 0.54426(17) 0.0908(2) 0.0492(11) Uani 1 1 d . . . . .
H41 H 0.8062 0.5545 0.0726 0.059 Uiso 1 1 calc R . . . .
C42 C 0.6364(4) 0.54770(16) 0.0582(2) 0.0470(10) Uani 1 1 d . . . . .
H42 H 0.6215 0.5602 0.0182 0.056 Uiso 1 1 calc R . . . .
C43 C 0.5487(4) 0.53255(18) 0.0851(2) 0.0479(10) Uani 1 1 d . . . . .
H43 H 0.4747 0.5348 0.0633 0.057 Uiso 1 1 calc R . . . .
C44 C 0.5713(4) 0.51390(18) 0.14473(19) 0.0477(10) Uani 1 1 d . . . . .
H44 H 0.5123 0.5038 0.1630 0.057 Uiso 1 1 calc R . . . .
C45 C 0.6807(4) 0.51026(18) 0.1771(2) 0.0484(10) Uani 1 1 d . . . . .
H45 H 0.6954 0.4975 0.2169 0.058 Uiso 1 1 calc R . . . .
C46 C 0.4871(4) 0.24976(14) 0.2401(2) 0.0388(10) Uani 1 1 d . . . . .
H46 H 0.5099 0.2497 0.2029 0.047 Uiso 1 1 calc R . . . .
C47 C 0.4829(4) 0.29658(17) 0.2710(2) 0.0416(9) Uani 1 1 d . . . . .
H47 H 0.5036 0.3281 0.2548 0.050 Uiso 1 1 calc R . . . .
C48 C 0.4482(4) 0.29708(19) 0.3259(2) 0.0462(10) Uani 1 1 d . . . . .
H48 H 0.4463 0.3288 0.3469 0.055 Uiso 1 1 calc R . . . .
C49 C 0.4161(5) 0.25027(15) 0.3496(2) 0.0460(12) Uani 1 1 d . . . . .
H49 H 0.3908 0.2505 0.3861 0.055 Uiso 1 1 calc R . . . .
C50 C 0.4218(4) 0.20334(19) 0.3191(2) 0.0458(10) Uani 1 1 d . . . . .
H50 H 0.4014 0.1717 0.3353 0.055 Uiso 1 1 calc R . . . .
C51 C 0.4577(4) 0.20293(18) 0.2642(2) 0.0436(10) Uani 1 1 d . . . . .
H51 H 0.4619 0.1711 0.2438 0.052 Uiso 1 1 calc R . . . .
C52 C 0.7258(5) 0.4378(2) 0.3745(3) 0.0725(17) Uani 1 1 d . . . . .
H52 H 0.7863 0.4315 0.3559 0.087 Uiso 1 1 calc R . . . .
C53 C 0.7450(5) 0.4479(2) 0.4362(3) 0.0688(15) Uani 1 1 d . . . . .
H53 H 0.8182 0.4487 0.4592 0.083 Uiso 1 1 calc R . . . .
C54 C 0.6554(5) 0.4567(2) 0.4636(3) 0.0670(14) Uani 1 1 d . . . . .
H54 H 0.6680 0.4633 0.5054 0.080 Uiso 1 1 calc R . . . .
C55 C 0.5473(5) 0.45567(18) 0.4297(3) 0.0605(13) Uani 1 1 d . . . . .
H55 H 0.4872 0.4617 0.4487 0.073 Uiso 1 1 calc R . . . .
C56 C 0.5269(5) 0.4458(2) 0.3675(3) 0.0599(13) Uani 1 1 d . . . . .
H56 H 0.4535 0.4452 0.3448 0.072 Uiso 1 1 calc R . . . .
C57 C 0.6161(5) 0.4369(2) 0.3396(3) 0.0683(15) Uani 1 1 d . . . . .
H57 H 0.6035 0.4303 0.2978 0.082 Uiso 1 1 calc R . . . .

loop_
_atom_site_aniso_label
_atom_site_aniso_U_11
_atom_site_aniso_U_22
_atom_site_aniso_U_33
_atom_site_aniso_U_23
_atom_site_aniso_U_13
_atom_site_aniso_U_12
U1 0.02065(8) 0.01716(8) 0.01653(9) 0.00003(3) 0.00510(5) 0.00008(3)
P1 0.0275(4) 0.0229(4) 0.0254(4) -0.0047(3) 0.0061(3) -0.0061(3)
P2 0.0307(5) 0.0246(4) 0.0318(4) 0.0078(3) 0.0078(4) 0.0077(3)
Si1 0.0261(4) 0.0252(4) 0.0263(4) -0.0016(3) 0.0074(3) -0.0040(3)
Si2 0.0315(5) 0.0363(4) 0.0192(4) -0.0013(4) 0.0053(4) -0.0004(4)
Si3 0.0309(5) 0.0261(4) 0.0236(4) 0.0041(3) 0.0067(3) 0.0046(4)
Si4 0.0252(5) 0.0303(4) 0.0291(5) -0.0011(4) 0.0104(4) -0.0003(4)
O1 0.0338(13) 0.0249(11) 0.0265(11) -0.0029(9) 0.0080(10) -0.0046(10)
O2 0.0369(14) 0.0254(12) 0.0342(13) 0.0053(10) 0.0125(11) 0.0059(10)
C1 0.0229(15) 0.0298(17) 0.0227(15) 0.0018(13) 0.0087(13) -0.0020(13)
C2 0.0264(16) 0.0245(16) 0.0214(15) -0.0003(12) 0.0054(13) 0.0027(13)
C3 0.030(2) 0.0242(18) 0.0229(19) 0.0005(11) 0.0105(16) 0.0005(12)
C4 0.0283(17) 0.0251(16) 0.0228(15) 0.0003(13) 0.0069(13) 0.0012(13)
C5 0.0194(15) 0.0265(16) 0.0254(15) 0.0023(13) 0.0078(12) -0.0011(13)
C6 0.0339(19) 0.0379(19) 0.0355(18) -0.0006(15) 0.0047(15) -0.0061(15)
C7 0.036(2) 0.0304(18) 0.0333(17) -0.0025(14) 0.0107(15) 0.0009(15)
C8 0.040(2) 0.0358(19) 0.0371(18) -0.0033(15) 0.0141(16) -0.0100(16)
C9 0.0334(19) 0.056(2) 0.0242(16) 0.0089(16) 0.0063(15) -0.0022(17)
C10 0.060(3) 0.059(3) 0.0305(19) -0.0152(19) 0.0011(19) 0.013(2)
C11 0.039(2) 0.052(2) 0.0267(17) 0.0042(17) 0.0037(15) -0.0123(19)
C12 0.0328(18) 0.0260(16) 0.0188(14) 0.0016(12) 0.0079(13) 0.0046(13)
C13 0.0294(17) 0.0264(16) 0.0197(14) 0.0022(12) 0.0100(13) 0.0016(13)
C14 0.033(2) 0.0228(17) 0.0223(18) -0.0003(11) 0.0120(16) -0.0015(12)
C15 0.0297(17) 0.0242(15) 0.0181(14) -0.0020(12) 0.0077(13) 0.0042(13)
C16 0.0284(17) 0.0265(16) 0.0190(14) 0.0001(13) 0.0083(13) 0.0003(14)
C17 0.035(2) 0.038(2) 0.0381(19) 0.0020(16) 0.0004(16) 0.0038(16)
C18 0.040(2) 0.0317(19) 0.0383(19) -0.0055(15) 0.0048(17) 0.0030(16)
C19 0.055(3) 0.044(2) 0.044(2) 0.0229(18) 0.023(2) 0.0200(19)
C20 0.034(2) 0.044(2) 0.059(2) -0.0172(19) 0.0115(19) -0.0009(17)
C21 0.037(2) 0.036(2) 0.039(2) -0.0041(14) 0.005(2) 0.0007(14)
C22 0.038(2) 0.073(3) 0.050(2) 0.021(2) 0.0204(19) -0.002(2)
C23 0.0306(18) 0.0313(18) 0.0312(17) -0.0045(14) 0.0076(14) -0.0066(14)
C24 0.044(2) 0.0292(17) 0.0335(17) -0.0004(14) 0.0081(16) -0.0114(16)
C25 0.040(2) 0.0313(18) 0.046(2) -0.0125(16) 0.0151(18) -0.0032(15)
C26 0.043(2) 0.0304(19) 0.051(2) -0.0009(16) 0.0101(19) 0.0049(16)
C27 0.065(3) 0.041(2) 0.049(2) 0.0229(19) 0.022(2) 0.018(2)
C28 0.036(2) 0.033(2) 0.066(3) 0.012(2) 0.002(2) 0.0061(17)
Si5 0.0307(5) 0.0262(4) 0.0257(4) 0.0002(3) 0.0102(4) 0.0002(4)
Si6 0.0301(5) 0.0248(4) 0.0223(4) -0.0016(3) 0.0079(3) -0.0013(3)
C29 0.0275(16) 0.0233(15) 0.0282(15) -0.0011(12) 0.0084(13) -0.0035(12)
C30 0.0308(17) 0.0232(15) 0.0253(15) 0.0025(12) 0.0036(13) -0.0034(13)
C31 0.0246(16) 0.0219(16) 0.0285(16) -0.0006(13) 0.0072(14) -0.0009(13)
C32 0.0276(16) 0.0230(15) 0.0247(15) -0.0018(12) 0.0056(13) -0.0014(12)
C33 0.0307(17) 0.0218(15) 0.0269(15) 0.0010(12) 0.0075(13) -0.0007(13)
C34 0.056(3) 0.038(2) 0.0346(19) -0.0073(16) 0.0176(18) -0.0069(18)
C35 0.048(2) 0.0354(19) 0.0354(19) 0.0047(15) 0.0200(17) 0.0047(16)
C36 0.036(2) 0.046(2) 0.0382(19) -0.0028(16) 0.0123(16) 0.0047(17)
C37 0.037(2) 0.0335(18) 0.0298(17) -0.0015(14) 0.0124(15) -0.0054(15)
C38 0.048(2) 0.0334(18) 0.041(2) -0.0085(15) 0.0222(18) -0.0020(16)
C39 0.039(2) 0.0359(19) 0.0308(17) 0.0056(15) -0.0002(15) -0.0005(15)
C40 0.040(2) 0.053(2) 0.052(2) -0.021(2) 0.0091(19) -0.0061(19)
C41 0.052(3) 0.041(2) 0.063(3) -0.013(2) 0.030(2) -0.0096(19)
C42 0.062(3) 0.037(2) 0.047(2) 0.0028(17) 0.025(2) 0.0055(19)
C43 0.043(2) 0.058(3) 0.044(2) -0.0071(19) 0.0111(19) 0.008(2)
C44 0.045(2) 0.059(3) 0.042(2) -0.0089(19) 0.0158(19) -0.005(2)
C45 0.052(3) 0.052(2) 0.042(2) -0.0093(19) 0.013(2) -0.006(2)
C46 0.036(2) 0.055(3) 0.029(2) 0.0032(14) 0.0124(19) 0.0017(15)
C47 0.043(2) 0.043(2) 0.041(2) 0.0086(18) 0.0143(18) -0.0001(18)
C48 0.050(3) 0.049(2) 0.041(2) -0.0080(19) 0.014(2) 0.002(2)
C49 0.048(3) 0.066(3) 0.027(2) 0.0017(15) 0.017(2) -0.0009(17)
C50 0.045(2) 0.046(2) 0.047(2) 0.0101(19) 0.012(2) -0.0048(19)
C51 0.045(2) 0.044(2) 0.044(2) -0.0088(18) 0.0134(19) -0.0021(18)
C52 0.062(4) 0.055(3) 0.113(5) -0.020(3) 0.046(4) -0.012(3)
C53 0.063(3) 0.054(3) 0.091(4) -0.002(3) 0.020(3) -0.011(2)
C54 0.075(4) 0.057(3) 0.073(3) 0.002(3) 0.023(3) -0.016(3)
C55 0.065(3) 0.044(2) 0.083(4) 0.008(2) 0.039(3) 0.003(2)
C56 0.050(3) 0.053(3) 0.080(3) 0.019(3) 0.019(3) 0.007(2)
C57 0.081(4) 0.058(3) 0.073(3) -0.007(3) 0.032(3) -0.016(3)

loop_
_atom_type_symbol
_atom_type_description
_atom_type_scat_dispersion_real
_atom_type_scat_dispersion_imag
_atom_type_scat_source
C C 0.0181 0.0091 'International Tables Vol C Tables 4.2.6.8 and 6.1.1.4'
H H 0.0000 0.0000 'International Tables Vol C Tables 4.2.6.8 and 6.1.1.4'
O O 0.0492 0.0322 'International Tables Vol C Tables 4.2.6.8 and 6.1.1.4'
P P 0.2955 0.4335 'International Tables Vol C Tables 4.2.6.8 and 6.1.1.4'
Si Si 0.2541 0.3302 'International Tables Vol C Tables 4.2.6.8 and 6.1.1.4'
U U -4.3638 13.4090 'International Tables Vol C Tables 4.2.6.8 and 6.1.1.4'

loop_
_geom_angle_atom_site_label_1
_geom_angle_atom_site_label_2
_geom_angle_atom_site_label_3
_geom_angle
_geom_angle_site_symmetry_1
_geom_angle_site_symmetry_3
_geom_angle_publ_flag
O1 U1 O2 101.31(11) . . ?
O1 U1 C1 132.74(9) . . ?
O1 U1 C2 118.23(9) . . ?
O1 U1 C3 89.03(10) . . ?
O1 U1 C4 83.77(10) . . ?
O1 U1 C5 108.32(9) . . ?
O1 U1 C12 96.82(9) . . ?
O1 U1 C13 78.23(9) . . ?
O1 U1 C14 91.53(10) . . ?
O1 U1 C15 120.87(9) . . ?
O1 U1 C16 124.93(10) . . ?
O2 U1 C1 101.09(9) . . ?
O2 U1 C2 80.13(9) . . ?
O2 U1 C3 90.68(10) . . ?
O2 U1 C4 120.70(9) . . ?
O2 U1 C5 127.95(10) . . ?
O2 U1 C12 135.01(9) . . ?
O2 U1 C13 117.15(9) . . ?
O2 U1 C14 89.02(10) . . ?
O2 U1 C15 86.71(9) . . ?
O2 U1 C16 112.41(10) . . ?
C2 U1 C1 29.63(9) . . ?
C2 U1 C12 125.41(10) . . ?
C2 U1 C14 149.70(9) . . ?
C3 U1 C1 49.73(11) . . ?
C3 U1 C2 29.71(9) . . ?
C3 U1 C12 130.67(11) . . ?
C3 U1 C13 151.02(10) . . ?
C3 U1 C14 179.41(8) . . ?
C4 U1 C1 49.06(10) . . ?
C4 U1 C2 48.47(11) . . ?
C4 U1 C3 30.02(10) . . ?
C4 U1 C12 101.85(10) . . ?
C4 U1 C13 121.63(10) . . ?
C4 U1 C14 150.27(10) . . ?
C5 U1 C1 29.60(10) . . ?
C5 U1 C2 48.29(10) . . ?
C5 U1 C3 49.26(11) . . ?
C5 U1 C4 29.45(10) . . ?
C5 U1 C12 82.91(10) . . ?
C5 U1 C13 110.26(10) . . ?
C5 U1 C14 130.67(11) . . ?
C12 U1 C1 95.86(10) . . ?
C12 U1 C14 49.45(11) . . ?
C13 U1 C1 125.13(10) . . ?
C13 U1 C2 154.75(10) . . ?
C13 U1 C12 29.41(10) . . ?
C13 U1 C14 29.42(9) . . ?
C14 U1 C1 129.85(11) . . ?
C15 U1 C1 101.46(10) . . ?
C15 U1 C2 120.86(10) . . ?
C15 U1 C3 149.92(11) . . ?
C15 U1 C4 140.41(10) . . ?
C15 U1 C5 111.54(10) . . ?
C15 U1 C12 48.97(9) . . ?
C15 U1 C13 47.92(11) . . ?
C15 U1 C14 29.54(10) . . ?
C16 U1 C1 82.43(10) . . ?
C16 U1 C2 109.72(10) . . ?
C16 U1 C3 130.72(12) . . ?
C16 U1 C4 111.56(10) . . ?
C16 U1 C5 83.96(10) . . ?
C16 U1 C12 29.80(9) . . ?
C16 U1 C13 48.10(10) . . ?
C16 U1 C14 49.00(11) . . ?
C16 U1 C15 29.46(10) . . ?
O1 P1 C23 111.85(16) . . ?
O1 P1 C24 111.40(15) . . ?
O1 P1 C25 110.80(17) . . ?
C23 P1 C24 106.72(18) . . ?
C23 P1 C25 108.64(18) . . ?
C25 P1 C24 107.22(19) . . ?
O2 P2 C26 111.39(18) . . ?
O2 P2 C27 112.46(18) . . ?
O2 P2 C28 111.27(17) . . ?
C26 P2 C27 105.8(2) . . ?
C26 P2 C28 108.2(2) . . ?
C28 P2 C27 107.5(2) . . ?
C1 Si1 C6 111.63(16) . . ?
C1 Si1 C7 110.50(16) . . ?
C1 Si1 C8 107.68(16) . . ?
C7 Si1 C6 111.55(17) . . ?
C7 Si1 C8 107.70(17) . . ?
C8 Si1 C6 107.58(18) . . ?
C3 Si2 C9 106.37(16) . . ?
C3 Si2 C10 109.35(18) . . ?
C3 Si2 C11 112.66(18) . . ?
C10 Si2 C9 110.8(2) . . ?
C10 Si2 C11 108.7(2) . . ?
C11 Si2 C9 108.93(19) . . ?
C12 Si3 C18 110.69(16) . . ?
C12 Si3 C19 106.23(16) . . ?
C17 Si3 C12 113.51(17) . . ?
C17 Si3 C18 109.20(18) . . ?
C17 Si3 C19 107.2(2) . . ?
C18 Si3 C19 109.9(2) . . ?
C14 Si4 C20 109.02(17) . . ?
C14 Si4 C21 112.8(2) . . ?
C20 Si4 C21 109.49(19) . . ?
C22 Si4 C14 108.33(18) . . ?
C22 Si4 C20 110.2(2) . . ?
C22 Si4 C21 107.0(2) . . ?
P1 O1 U1 173.14(16) . . ?
P2 O2 U1 168.41(17) . . ?
Si1 C1 U1 125.14(15) . . ?
C2 C1 U1 74.54(19) . . ?
C2 C1 Si1 123.1(2) . . ?
C5 C1 U1 73.92(16) . . ?
C5 C1 Si1 130.3(2) . . ?
C5 C1 C2 105.6(3) . . ?
U1 C2 H2 116.3 . . ?
C1 C2 U1 75.83(19) . . ?
C1 C2 H2 124.7 . . ?
C3 C2 U1 75.0(2) . . ?
C3 C2 C1 110.6(3) . . ?
C3 C2 H2 124.7 . . ?
Si2 C3 U1 124.7(2) . . ?
C2 C3 U1 75.3(2) . . ?
C2 C3 Si2 125.5(3) . . ?
C2 C3 C4 105.5(3) . . ?
C4 C3 U1 74.6(2) . . ?
C4 C3 Si2 127.8(2) . . ?
U1 C4 H4 115.8 . . ?
C3 C4 U1 75.4(2) . . ?
C3 C4 H4 125.6 . . ?
C5 C4 U1 75.25(19) . . ?
C5 C4 C3 108.8(3) . . ?
C5 C4 H4 125.6 . . ?
U1 C5 H5 115.0 . . ?
C1 C5 U1 76.48(16) . . ?
C1 C5 H5 125.2 . . ?
C4 C5 U1 75.30(19) . . ?
C4 C5 C1 109.6(3) . . ?
C4 C5 H5 125.2 . . ?
Si1 C6 H6A 109.5 . . ?
Si1 C6 H6B 109.5 . . ?
Si1 C6 H6C 109.5 . . ?
H6A C6 H6B 109.5 . . ?
H6A C6 H6C 109.5 . . ?
H6B C6 H6C 109.5 . . ?
Si1 C7 H7A 109.5 . . ?
Si1 C7 H7B 109.5 . . ?
Si1 C7 H7C 109.5 . . ?
H7A C7 H7B 109.5 . . ?
H7A C7 H7C 109.5 . . ?
H7B C7 H7C 109.5 . . ?
Si1 C8 H8A 109.5 . . ?
Si1 C8 H8B 109.5 . . ?
Si1 C8 H8C 109.5 . . ?
H8A C8 H8B 109.5 . . ?
H8A C8 H8C 109.5 . . ?
H8B C8 H8C 109.5 . . ?
Si2 C9 H9A 109.5 . . ?
Si2 C9 H9B 109.5 . . ?
Si2 C9 H9C 109.5 . . ?
H9A C9 H9B 109.5 . . ?
H9A C9 H9C 109.5 . . ?
H9B C9 H9C 109.5 . . ?
Si2 C10 H10A 109.5 . . ?
Si2 C10 H10B 109.5 . . ?
Si2 C10 H10C 109.5 . . ?
H10A C10 H10B 109.5 . . ?
H10A C10 H10C 109.5 . . ?
H10B C10 H10C 109.5 . . ?
Si2 C11 H11A 109.5 . . ?
Si2 C11 H11B 109.5 . . ?
Si2 C11 H11C 109.5 . . ?
H11A C11 H11B 109.5 . . ?
H11A C11 H11C 109.5 . . ?
H11B C11 H11C 109.5 . . ?
Si3 C12 U1 124.59(14) . . ?
C13 C12 U1 75.07(18) . . ?
C13 C12 Si3 122.5(2) . . ?
C13 C12 C16 105.4(3) . . ?
C16 C12 U1 74.20(16) . . ?
C16 C12 Si3 131.0(3) . . ?
U1 C13 H13 115.8 . . ?
C12 C13 U1 75.51(18) . . ?
C12 C13 H13 124.4 . . ?
C12 C13 C14 111.3(3) . . ?
C14 C13 U1 76.0(2) . . ?
C14 C13 H13 124.4 . . ?
Si4 C14 U1 123.37(19) . . ?
C13 C14 U1 74.5(2) . . ?
C13 C14 Si4 125.1(3) . . ?
C13 C14 C15 105.2(4) . . ?
C15 C14 U1 73.9(2) . . ?
C15 C14 Si4 129.1(2) . . ?
U1 C15 H15 115.1 . . ?
C14 C15 U1 76.5(2) . . ?
C14 C15 H15 125.3 . . ?
C16 C15 U1 75.12(18) . . ?
C16 C15 C14 109.5(3) . . ?
C16 C15 H15 125.3 . . ?
U1 C16 H16 115.0 . . ?
C12 C16 U1 76.00(17) . . ?
C12 C16 H16 125.7 . . ?
C15 C16 U1 75.42(18) . . ?
C15 C16 C12 108.7(3) . . ?
C15 C16 H16 125.7 . . ?
Si3 C17 H17A 109.5 . . ?
Si3 C17 H17B 109.5 . . ?
Si3 C17 H17C 109.5 . . ?
H17A C17 H17B 109.5 . . ?
H17A C17 H17C 109.5 . . ?
H17B C17 H17C 109.5 . . ?
Si3 C18 H18A 109.5 . . ?
Si3 C18 H18B 109.5 . . ?
Si3 C18 H18C 109.5 . . ?
H18A C18 H18B 109.5 . . ?
H18A C18 H18C 109.5 . . ?
H18B C18 H18C 109.5 . . ?
Si3 C19 H19A 109.5 . . ?
Si3 C19 H19B 109.5 . . ?
Si3 C19 H19C 109.5 . . ?
H19A C19 H19B 109.5 . . ?
H19A C19 H19C 109.5 . . ?
H19B C19 H19C 109.5 . . ?
Si4 C20 H20A 109.5 . . ?
Si4 C20 H20B 109.5 . . ?
Si4 C20 H20C 109.5 . . ?
H20A C20 H20B 109.5 . . ?
H20A C20 H20C 109.5 . . ?
H20B C20 H20C 109.5 . . ?
Si4 C21 H21A 109.5 . . ?
Si4 C21 H21B 109.5 . . ?
Si4 C21 H21C 109.5 . . ?
H21A C21 H21B 109.5 . . ?
H21A C21 H21C 109.5 . . ?
H21B C21 H21C 109.5 . . ?
Si4 C22 H22A 109.5 . . ?
Si4 C22 H22B 109.5 . . ?
Si4 C22 H22C 109.5 . . ?
H22A C22 H22B 109.5 . . ?
H22A C22 H22C 109.5 . . ?
H22B C22 H22C 109.5 . . ?
P1 C23 H23A 109.5 . . ?
P1 C23 H23B 109.5 . . ?
P1 C23 H23C 109.5 . . ?
H23A C23 H23B 109.5 . . ?
H23A C23 H23C 109.5 . . ?
H23B C23 H23C 109.5 . . ?
P1 C24 H24A 109.5 . . ?
P1 C24 H24B 109.5 . . ?
P1 C24 H24C 109.5 . . ?
H24A C24 H24B 109.5 . . ?
H24A C24 H24C 109.5 . . ?
H24B C24 H24C 109.5 . . ?
P1 C25 H25A 109.5 . . ?
P1 C25 H25B 109.5 . . ?
P1 C25 H25C 109.5 . . ?
H25A C25 H25B 109.5 . . ?
H25A C25 H25C 109.5 . . ?
H25B C25 H25C 109.5 . . ?
P2 C26 H26A 109.5 . . ?
P2 C26 H26B 109.5 . . ?
P2 C26 H26C 109.5 . . ?
H26A C26 H26B 109.5 . . ?
H26A C26 H26C 109.5 . . ?
H26B C26 H26C 109.5 . . ?
P2 C27 H27A 109.5 . . ?
P2 C27 H27B 109.5 . . ?
P2 C27 H27C 109.5 . . ?
H27A C27 H27B 109.5 . . ?
H27A C27 H27C 109.5 . . ?
H27B C27 H27C 109.5 . . ?
P2 C28 H28A 109.5 . . ?
P2 C28 H28B 109.5 . . ?
P2 C28 H28C 109.5 . . ?
H28A C28 H28B 109.5 . . ?
H28A C28 H28C 109.5 . . ?
H28B C28 H28C 109.5 . . ?
C29 Si5 C34 113.73(17) . . ?
C29 Si5 C35 111.59(16) . . ?
C29 Si5 C36 110.63(16) . . ?
C35 Si5 C34 105.75(18) . . ?
C36 Si5 C34 107.63(19) . . ?
C36 Si5 C35 107.16(19) . . ?
C32 Si6 C37 112.86(15) . . ?
C32 Si6 C38 110.87(16) . . ?
C32 Si6 C39 110.97(17) . . ?
C38 Si6 C37 107.23(17) . . ?
C38 Si6 C39 106.98(18) . . ?
C39 Si6 C37 107.66(17) . . ?
C30 C29 Si5 127.1(2) . . ?
C33 C29 Si5 127.2(3) . . ?
C33 C29 C30 105.6(3) . . ?
C29 C30 H30 125.4 . . ?
C31 C30 C29 109.3(3) . . ?
C31 C30 H30 125.4 . . ?
C30 C31 H31 125.6 . . ?
C30 C31 C32 108.8(3) . . ?
C32 C31 H31 125.6 . . ?
C31 C32 Si6 126.5(3) . . ?
C33 C32 Si6 127.8(2) . . ?
C33 C32 C31 105.5(3) . . ?
C29 C33 C32 110.9(3) . . ?
C29 C33 H33 124.6 . . ?
C32 C33 H33 124.6 . . ?
Si5 C34 H34A 109.5 . . ?
Si5 C34 H34B 109.5 . . ?
Si5 C34 H34C 109.5 . . ?
H34A C34 H34B 109.5 . . ?
H34A C34 H34C 109.5 . . ?
H34B C34 H34C 109.5 . . ?
Si5 C35 H35A 109.5 . . ?
Si5 C35 H35B 109.5 . . ?
Si5 C35 H35C 109.5 . . ?
H35A C35 H35B 109.5 . . ?
H35A C35 H35C 109.5 . . ?
H35B C35 H35C 109.5 . . ?
Si5 C36 H36A 109.5 . . ?
Si5 C36 H36B 109.5 . . ?
Si5 C36 H36C 109.5 . . ?
H36A C36 H36B 109.5 . . ?
H36A C36 H36C 109.5 . . ?
H36B C36 H36C 109.5 . . ?
Si6 C37 H37A 109.5 . . ?
Si6 C37 H37B 109.5 . . ?
Si6 C37 H37C 109.5 . . ?
H37A C37 H37B 109.5 . . ?
H37A C37 H37C 109.5 . . ?
H37B C37 H37C 109.5 . . ?
Si6 C38 H38A 109.5 . . ?
Si6 C38 H38B 109.5 . . ?
Si6 C38 H38C 109.5 . . ?
H38A C38 H38B 109.5 . . ?
H38A C38 H38C 109.5 . . ?
H38B C38 H38C 109.5 . . ?
Si6 C39 H39A 109.5 . . ?
Si6 C39 H39B 109.5 . . ?
Si6 C39 H39C 109.5 . . ?
H39A C39 H39B 109.5 . . ?
H39A C39 H39C 109.5 . . ?
H39B C39 H39C 109.5 . . ?
C41 C40 H40 120.1 . . ?
C41 C40 C45 119.8(4) . . ?
C45 C40 H40 120.1 . . ?
C40 C41 H41 120.0 . . ?
C40 C41 C42 120.0(4) . . ?
C42 C41 H41 120.0 . . ?
C41 C42 H42 119.9 . . ?
C43 C42 C41 120.1(4) . . ?
C43 C42 H42 119.9 . . ?
C42 C43 H43 120.1 . . ?
C42 C43 C44 119.7(4) . . ?
C44 C43 H43 120.1 . . ?
C43 C44 H44 119.8 . . ?
C45 C44 C43 120.3(4) . . ?
C45 C44 H44 119.8 . . ?
C40 C45 H45 120.0 . . ?
C44 C45 C40 120.0(4) . . ?
C44 C45 H45 120.0 . . ?
C47 C46 H46 120.0 . . ?
C47 C46 C51 119.9(5) . . ?
C51 C46 H46 120.0 . . ?
C46 C47 H47 119.8 . . ?
C46 C47 C48 120.4(4) . . ?
C48 C47 H47 119.8 . . ?
C47 C48 H48 120.1 . . ?
C47 C48 C49 119.7(4) . . ?
C49 C48 H48 120.1 . . ?
C48 C49 H49 120.1 . . ?
C50 C49 C48 119.8(5) . . ?
C50 C49 H49 120.1 . . ?
C49 C50 H50 119.9 . . ?
C49 C50 C51 120.3(4) . . ?
C51 C50 H50 119.9 . . ?
C46 C51 C50 119.8(4) . . ?
C46 C51 H51 120.1 . . ?
C50 C51 H51 120.1 . . ?
C53 C52 H52 119.7 . . ?
C53 C52 C57 120.6(5) . . ?
C57 C52 H52 119.7 . . ?
C52 C53 H53 120.2 . . ?
C54 C53 C52 119.6(6) . . ?
C54 C53 H53 120.2 . . ?
C53 C54 H54 119.9 . . ?
C55 C54 C53 120.2(6) . . ?
C55 C54 H54 119.9 . . ?
C54 C55 H55 119.7 . . ?
C54 C55 C56 120.7(5) . . ?
C56 C55 H55 119.7 . . ?
C55 C56 H56 120.2 . . ?
C57 C56 C55 119.5(5) . . ?
C57 C56 H56 120.2 . . ?
C52 C57 H57 120.3 . . ?
C56 C57 C52 119.4(6) . . ?
C56 C57 H57 120.3 . . ?

loop_
_geom_bond_atom_site_label_1
_geom_bond_atom_site_label_2
_geom_bond_distance
_geom_bond_site_symmetry_2
_geom_bond_publ_flag
U1 O1 2.305(2) . ?
U1 O2 2.330(2) . ?
U1 C1 2.807(3) . ?
U1 C2 2.791(3) . ?
U1 C3 2.786(4) . ?
U1 C4 2.775(3) . ?
U1 C5 2.774(3) . ?
U1 C12 2.792(3) . ?
U1 C13 2.786(3) . ?
U1 C14 2.805(4) . ?
U1 C15 2.772(3) . ?
U1 C16 2.768(3) . ?
P1 O1 1.526(3) . ?
P1 C23 1.776(4) . ?
P1 C24 1.790(4) . ?
P1 C25 1.783(4) . ?
P2 O2 1.521(3) . ?
P2 C26 1.777(4) . ?
P2 C27 1.782(4) . ?
P2 C28 1.779(4) . ?
Si1 C1 1.857(3) . ?
Si1 C6 1.875(4) . ?
Si1 C7 1.861(4) . ?
Si1 C8 1.874(4) . ?
Si2 C3 1.860(4) . ?
Si2 C9 1.876(4) . ?
Si2 C10 1.865(4) . ?
Si2 C11 1.874(4) . ?
Si3 C12 1.862(3) . ?
Si3 C17 1.857(4) . ?
Si3 C18 1.865(4) . ?
Si3 C19 1.873(4) . ?
Si4 C14 1.866(5) . ?
Si4 C20 1.875(4) . ?
Si4 C21 1.879(5) . ?
Si4 C22 1.861(4) . ?
C1 C2 1.431(5) . ?
C1 C5 1.426(5) . ?
C2 H2 0.9300 . ?
C2 C3 1.430(5) . ?
C3 C4 1.440(5) . ?
C4 H4 0.9300 . ?
C4 C5 1.410(5) . ?
C5 H5 0.9300 . ?
C6 H6A 0.9600 . ?
C6 H6B 0.9600 . ?
C6 H6C 0.9600 . ?
C7 H7A 0.9600 . ?
C7 H7B 0.9600 . ?
C7 H7C 0.9600 . ?
C8 H8A 0.9600 . ?
C8 H8B 0.9600 . ?
C8 H8C 0.9600 . ?
C9 H9A 0.9600 . ?
C9 H9B 0.9600 . ?
C9 H9C 0.9600 . ?
C10 H10A 0.9600 . ?
C10 H10B 0.9600 . ?
C10 H10C 0.9600 . ?
C11 H11A 0.9600 . ?
C11 H11B 0.9600 . ?
C11 H11C 0.9600 . ?
C12 C13 1.416(5) . ?
C12 C16 1.430(5) . ?
C13 H13 0.9300 . ?
C13 C14 1.420(5) . ?
C14 C15 1.422(5) . ?
C15 H15 0.9300 . ?
C15 C16 1.409(5) . ?
C16 H16 0.9300 . ?
C17 H17A 0.9600 . ?
C17 H17B 0.9600 . ?
C17 H17C 0.9600 . ?
C18 H18A 0.9600 . ?
C18 H18B 0.9600 . ?
C18 H18C 0.9600 . ?
C19 H19A 0.9600 . ?
C19 H19B 0.9600 . ?
C19 H19C 0.9600 . ?
C20 H20A 0.9600 . ?
C20 H20B 0.9600 . ?
C20 H20C 0.9600 . ?
C21 H21A 0.9600 . ?
C21 H21B 0.9600 . ?
C21 H21C 0.9600 . ?
C22 H22A 0.9600 . ?
C22 H22B 0.9600 . ?
C22 H22C 0.9600 . ?
C23 H23A 0.9600 . ?
C23 H23B 0.9600 . ?
C23 H23C 0.9600 . ?
C24 H24A 0.9600 . ?
C24 H24B 0.9600 . ?
C24 H24C 0.9600 . ?
C25 H25A 0.9600 . ?
C25 H25B 0.9600 . ?
C25 H25C 0.9600 . ?
C26 H26A 0.9600 . ?
C26 H26B 0.9600 . ?
C26 H26C 0.9600 . ?
C27 H27A 0.9600 . ?
C27 H27B 0.9600 . ?
C27 H27C 0.9600 . ?
C28 H28A 0.9600 . ?
C28 H28B 0.9600 . ?
C28 H28C 0.9600 . ?
Si5 C29 1.843(3) . ?
Si5 C34 1.886(4) . ?
Si5 C35 1.877(4) . ?
Si5 C36 1.870(4) . ?
Si6 C32 1.843(3) . ?
Si6 C37 1.889(4) . ?
Si6 C38 1.873(4) . ?
Si6 C39 1.876(4) . ?
C29 C30 1.422(5) . ?
C29 C33 1.409(5) . ?
C30 H30 0.9300 . ?
C30 C31 1.395(4) . ?
C31 H31 0.9300 . ?
C31 C32 1.427(4) . ?
C32 C33 1.414(5) . ?
C33 H33 0.9300 . ?
C34 H34A 0.9600 . ?
C34 H34B 0.9600 . ?
C34 H34C 0.9600 . ?
C35 H35A 0.9600 . ?
C35 H35B 0.9600 . ?
C35 H35C 0.9600 . ?
C36 H36A 0.9600 . ?
C36 H36B 0.9600 . ?
C36 H36C 0.9600 . ?
C37 H37A 0.9600 . ?
C37 H37B 0.9600 . ?
C37 H37C 0.9600 . ?
C38 H38A 0.9600 . ?
C38 H38B 0.9600 . ?
C38 H38C 0.9600 . ?
C39 H39A 0.9600 . ?
C39 H39B 0.9600 . ?
C39 H39C 0.9600 . ?
C40 H40 0.9300 . ?
C40 C41 1.378(7) . ?
C40 C45 1.394(6) . ?
C41 H41 0.9300 . ?
C41 C42 1.393(7) . ?
C42 H42 0.9300 . ?
C42 C43 1.381(6) . ?
C43 H43 0.9300 . ?
C43 C44 1.387(6) . ?
C44 H44 0.9300 . ?
C44 C45 1.376(6) . ?
C45 H45 0.9300 . ?
C46 H46 0.9300 . ?
C46 C47 1.375(6) . ?
C46 C51 1.376(6) . ?
C47 H47 0.9300 . ?
C47 C48 1.378(6) . ?
C48 H48 0.9300 . ?
C48 C49 1.382(6) . ?
C49 H49 0.9300 . ?
C49 C50 1.375(6) . ?
C50 H50 0.9300 . ?
C50 C51 1.384(7) . ?
C51 H51 0.9300 . ?
C52 H52 0.9300 . ?
C52 C53 1.374(9) . ?
C52 C57 1.397(9) . ?
C53 H53 0.9300 . ?
C53 C54 1.373(8) . ?
C54 H54 0.9300 . ?
C54 C55 1.373(8) . ?
C55 H55 0.9300 . ?
C55 C56 1.383(8) . ?
C56 H56 0.9300 . ?
C56 C57 1.376(8) . ?
C57 H57 0.9300 . ?
